data_7119714
loop_
_publ_author_name
'Janes, Trevor'
'Zatsepin, Pavel'
'Song, Datong'

_publ_section_title
;
 Reactivity of heavy carbene analogues towards oxidants: a redox active
 ligand-enabled isolation of a paramagnetic stannylene.
;
_journal_issue 21
_journal_name_full 'Chemical communications (Cambridge, England)'
_journal_page_first 3090
_journal_page_last 3093
_journal_paper_doi 10.1039/c7cc00837f
_journal_volume 53
_journal_year 2017
_chemical_formula_sum 'C39 H49 N3 Pb'
_chemical_formula_weight 767.00
_space_group_crystal_system monoclinic
_space_group_IT_number 14
_space_group_name_Hall '-P 2yn'
_space_group_name_H-M_alt 'P 1 21/n 1'
_symmetry_space_group_name_Hall '-P 2yn'
_symmetry_space_group_name_H-M 'P 1 21/n 1'
_atom_sites_solution_hydrogens mixed
_audit_creation_method SHELXL-2014/7
_audit_update_record
;
2017-01-31 deposited with the CCDC.
2017-02-28 downloaded from the CCDC.
;
_cell_angle_alpha 90
_cell_angle_beta 93.600(3)
_cell_angle_gamma 90
_cell_formula_units_Z 4
_cell_length_a 11.2497(8)
_cell_length_b 22.1876(18)
_cell_length_c 13.7655(10)
_cell_measurement_reflns_used 30953
_cell_measurement_temperature 150(2)
_cell_measurement_theta_max 27.50
_cell_measurement_theta_min 1.74
_cell_volume 3429.1(4)
_computing_structure_refinement 'SHELXL-2014/7 (Sheldrick, 2014)'
_diffrn_ambient_temperature 150(2)
_diffrn_measured_fraction_theta_full 0.999
_diffrn_measured_fraction_theta_max 0.993
_diffrn_measurement_device_type 'Bruker Kappa Apex II'
_diffrn_measurement_method 'phi and omega scans'
_diffrn_radiation_type MoK\a
_diffrn_radiation_wavelength 0.71073
_diffrn_reflns_av_R_equivalents 0.0372
_diffrn_reflns_av_unetI/netI 0.0401
_diffrn_reflns_Laue_measured_fraction_full 0.999
_diffrn_reflns_Laue_measured_fraction_max 0.993
_diffrn_reflns_limit_h_max 13
_diffrn_reflns_limit_h_min -14
_diffrn_reflns_limit_k_max 28
_diffrn_reflns_limit_k_min -28
_diffrn_reflns_limit_l_max 17
_diffrn_reflns_limit_l_min -17
_diffrn_reflns_number 30953
_diffrn_reflns_point_group_measured_fraction_full 0.999
_diffrn_reflns_point_group_measured_fraction_max 0.993
_diffrn_reflns_theta_full 25.242
_diffrn_reflns_theta_max 27.501
_diffrn_reflns_theta_min 1.743
_exptl_absorpt_coefficient_mu 4.950
_exptl_absorpt_correction_T_max 0.7456
_exptl_absorpt_correction_T_min 0.6001
_exptl_absorpt_correction_type multi-scan
_exptl_absorpt_process_details SADABS
_exptl_crystal_colour red
_exptl_crystal_density_diffrn 1.486
_exptl_crystal_description block
_exptl_crystal_F_000 1544
_exptl_crystal_size_max 0.1
_exptl_crystal_size_mid 0.1
_exptl_crystal_size_min 0.1
_refine_diff_density_max 0.852
_refine_diff_density_min -0.581
_refine_diff_density_rms 0.101
_refine_ls_extinction_method none
_refine_ls_goodness_of_fit_ref 1.016
_refine_ls_hydrogen_treatment mixed
_refine_ls_matrix_type full
_refine_ls_number_parameters 403
_refine_ls_number_reflns 7823
_refine_ls_number_restraints 0
_refine_ls_restrained_S_all 1.016
_refine_ls_R_factor_all 0.0430
_refine_ls_R_factor_gt 0.0263
_refine_ls_shift/su_max 0.002
_refine_ls_shift/su_mean 0.000
_refine_ls_structure_factor_coef Fsqd
_refine_ls_weighting_details 'w=1/[\s^2^(Fo^2^)+(0.0236P)^2^+0.3818P] where P=(Fo^2^+2Fc^2^)/3'
_refine_ls_weighting_scheme calc
_refine_ls_wR_factor_gt 0.0498
_refine_ls_wR_factor_ref 0.0535
_reflns_Friedel_coverage 0.000
_reflns_number_gt 6203
_reflns_number_total 7823
_reflns_threshold_expression 'I > 2\s(I)'
_cod_data_source_file c7cc00837f2.cif
_cod_data_source_block 2a
_cod_depositor_comments 'Adding full bibliography for 7119711--7119715.cif.'
_cod_database_code 7119714
_shelx_shelxl_version_number 2014/7
_shelx_space_group_comment
;
The symmetry employed for this shelxl refinement is uniquely defined
by the following loop, which should always be used as a source of
symmetry information in preference to the above space-group names.
They are only intended as comments.
;

loop_
_space_group_symop_operation_xyz
'x, y, z'
'-x+1/2, y+1/2, -z+1/2'
'-x, -y, -z'
'x-1/2, -y-1/2, z-1/2'

loop_
_atom_site_label
_atom_site_type_symbol
_atom_site_fract_x
_atom_site_fract_y
_atom_site_fract_z
_atom_site_U_iso_or_equiv
_atom_site_adp_type
_atom_site_occupancy
_atom_site_site_symmetry_order
_atom_site_calc_flag
_atom_site_refinement_flags_posn
_atom_site_refinement_flags_adp
Pb1 Pb 0.90294(2) 0.08925(2) 0.91124(2) 0.02081(4) Uani 1 1 d . .
N1 N 1.0969(2) 0.10184(10) 0.90487(18) 0.0199(5) Uani 1 1 d . .
N2 N 0.92551(19) 0.18489(10) 0.88173(17) 0.0176(5) Uani 1 1 d . .
N3 N 0.8023(2) 0.11509(12) 0.72152(19) 0.0246(6) Uani 1 1 d . .
H3A H 0.863(3) 0.1020(14) 0.697(2) 0.034(10) Uiso 1 1 d . .
C1 C 1.1327(2) 0.16066(12) 0.8882(2) 0.0188(6) Uani 1 1 d . .
C2 C 1.0411(2) 0.20491(13) 0.8773(2) 0.0189(6) Uani 1 1 d . .
C3 C 1.0727(3) 0.26479(13) 0.8587(2) 0.0225(7) Uani 1 1 d . .
H3B H 1.0122 0.2946 0.8512 0.027 Uiso 1 1 calc R U
C4 C 1.1906(3) 0.28133(13) 0.8510(2) 0.0272(7) Uani 1 1 d . .
H4A H 1.2102 0.3221 0.8386 0.033 Uiso 1 1 calc R U
C5 C 1.2798(3) 0.23820(14) 0.8615(2) 0.0255(7) Uani 1 1 d . .
H5A H 1.3606 0.2495 0.8564 0.031 Uiso 1 1 calc R U
C6 C 1.2512(3) 0.17872(14) 0.8792(2) 0.0249(7) Uani 1 1 d . .
H6A H 1.3129 0.1495 0.8855 0.030 Uiso 1 1 calc R U
C7 C 1.1834(2) 0.05538(13) 0.9221(2) 0.0196(6) Uani 1 1 d . .
C8 C 1.2566(2) 0.05514(13) 1.0087(2) 0.0207(6) Uani 1 1 d . .
C9 C 1.3404(3) 0.00889(13) 1.0224(2) 0.0247(7) Uani 1 1 d . .
H9A H 1.3922 0.0087 1.0796 0.030 Uiso 1 1 calc R U
C10 C 1.3496(3) -0.03651(14) 0.9547(2) 0.0276(7) Uani 1 1 d . .
H10A H 1.4066 -0.0677 0.9658 0.033 Uiso 1 1 calc R U
C11 C 1.2763(3) -0.03648(13) 0.8713(2) 0.0254(7) Uani 1 1 d . .
H11A H 1.2825 -0.0683 0.8256 0.030 Uiso 1 1 calc R U
C12 C 1.1929(2) 0.00903(13) 0.8518(2) 0.0223(7) Uani 1 1 d . .
C13 C 1.1182(3) 0.00947(13) 0.7561(2) 0.0256(7) Uani 1 1 d . .
H13A H 1.0357 0.0215 0.7710 0.031 Uiso 1 1 calc R U
C14 C 1.1089(3) -0.05193(15) 0.7055(2) 0.0351(8) Uani 1 1 d . .
H14A H 1.0896 -0.0829 0.7528 0.053 Uiso 1 1 calc R U
H14B H 1.1851 -0.0617 0.6785 0.053 Uiso 1 1 calc R U
H14C H 1.0461 -0.0505 0.6529 0.053 Uiso 1 1 calc R U
C15 C 1.1644(3) 0.05749(15) 0.6883(2) 0.0319(8) Uani 1 1 d . .
H15A H 1.1662 0.0967 0.7213 0.048 Uiso 1 1 calc R U
H15B H 1.1116 0.0598 0.6290 0.048 Uiso 1 1 calc R U
H15C H 1.2450 0.0468 0.6712 0.048 Uiso 1 1 calc R U
C16 C 1.2412(3) 0.10117(13) 1.0889(2) 0.0240(7) Uani 1 1 d . .
H16A H 1.1957 0.1362 1.0600 0.029 Uiso 1 1 calc R U
C17 C 1.1678(4) 0.07308(15) 1.1673(3) 0.0437(10) Uani 1 1 d . .
H17A H 1.0897 0.0609 1.1383 0.066 Uiso 1 1 calc R U
H17B H 1.1570 0.1027 1.2188 0.066 Uiso 1 1 calc R U
H17C H 1.2096 0.0377 1.1951 0.066 Uiso 1 1 calc R U
C18 C 1.3602(3) 0.12456(16) 1.1346(3) 0.0454(10) Uani 1 1 d . .
H18A H 1.4075 0.1413 1.0837 0.068 Uiso 1 1 calc R U
H18B H 1.4040 0.0913 1.1671 0.068 Uiso 1 1 calc R U
H18C H 1.3452 0.1560 1.1823 0.068 Uiso 1 1 calc R U
C19 C 0.8253(2) 0.22388(13) 0.8643(2) 0.0220(7) Uani 1 1 d . .
C20 C 0.7597(3) 0.22179(13) 0.7737(2) 0.0253(7) Uani 1 1 d . .
C21 C 0.6597(3) 0.25962(14) 0.7623(3) 0.0349(8) Uani 1 1 d . .
H21A H 0.6145 0.2603 0.7016 0.042 Uiso 1 1 calc R U
C22 C 0.6256(3) 0.29578(15) 0.8371(3) 0.0392(9) Uani 1 1 d . .
H22A H 0.5572 0.3207 0.8273 0.047 Uiso 1 1 calc R U
C23 C 0.6884(3) 0.29632(15) 0.9249(3) 0.0371(9) Uani 1 1 d . .
H23A H 0.6634 0.3215 0.9756 0.045 Uiso 1 1 calc R U
C24 C 0.7892(3) 0.26026(13) 0.9410(2) 0.0259(7) Uani 1 1 d . .
C25 C 0.8546(3) 0.25759(15) 1.0407(2) 0.0340(8) Uani 1 1 d . .
H25A H 0.9388 0.2454 1.0316 0.041 Uiso 1 1 calc R U
C26 C 0.8574(3) 0.31714(17) 1.0951(3) 0.0504(10) Uani 1 1 d . .
H26A H 0.9078 0.3132 1.1555 0.076 Uiso 1 1 calc R U
H26B H 0.7764 0.3281 1.1107 0.076 Uiso 1 1 calc R U
H26C H 0.8899 0.3486 1.0543 0.076 Uiso 1 1 calc R U
C27 C 0.7982(4) 0.20905(18) 1.1021(3) 0.0586(12) Uani 1 1 d . .
H27A H 0.8446 0.2049 1.1644 0.088 Uiso 1 1 calc R U
H27B H 0.7977 0.1705 1.0672 0.088 Uiso 1 1 calc R U
H27C H 0.7163 0.2206 1.1139 0.088 Uiso 1 1 calc R U
C28 C 0.7929(3) 0.18102(14) 0.6890(2) 0.0298(8) Uani 1 1 d . .
C29 C 0.7038(3) 0.18588(16) 0.6006(2) 0.0421(9) Uani 1 1 d . .
H29A H 0.7255 0.1573 0.5505 0.063 Uiso 1 1 calc R U
H29B H 0.7051 0.2269 0.5745 0.063 Uiso 1 1 calc R U
H29C H 0.6236 0.1766 0.6204 0.063 Uiso 1 1 calc R U
C30 C 0.9156(3) 0.19858(16) 0.6543(2) 0.0388(9) Uani 1 1 d . .
H30A H 0.9303 0.1763 0.5948 0.058 Uiso 1 1 calc R U
H30B H 0.9775 0.1887 0.7051 0.058 Uiso 1 1 calc R U
H30C H 0.9171 0.2419 0.6410 0.058 Uiso 1 1 calc R U
C31 C 0.7095(3) 0.07246(13) 0.6922(2) 0.0235(7) Uani 1 1 d . .
C32 C 0.7307(3) 0.02994(15) 0.6201(2) 0.0307(8) Uani 1 1 d . .
C33 C 0.6457(3) -0.01510(15) 0.5978(2) 0.0344(8) Uani 1 1 d . .
H33A H 0.6612 -0.0445 0.5501 0.041 Uiso 1 1 calc R U
C34 C 0.5406(3) -0.01762(15) 0.6435(2) 0.0346(8) Uani 1 1 d . .
C35 C 0.5210(3) 0.02548(14) 0.7137(2) 0.0311(8) Uani 1 1 d . .
H35A H 0.4481 0.0244 0.7450 0.037 Uiso 1 1 calc R U
C36 C 0.6029(3) 0.06995(14) 0.7399(2) 0.0263(7) Uani 1 1 d . .
C37 C 0.5740(3) 0.11395(15) 0.8185(2) 0.0295(7) Uani 1 1 d . .
H37A H 0.5116 0.0970 0.8570 0.044 Uiso 1 1 calc R U
H37B H 0.5461 0.1519 0.7887 0.044 Uiso 1 1 calc R U
H37C H 0.6456 0.1215 0.8611 0.044 Uiso 1 1 calc R U
C38 C 0.8432(3) 0.03083(18) 0.5661(3) 0.0448(10) Uani 1 1 d . .
H38A H 0.8518 0.0703 0.5353 0.067 Uiso 1 1 calc R U
H38B H 0.8391 -0.0006 0.5159 0.067 Uiso 1 1 calc R U
H38C H 0.9119 0.0234 0.6118 0.067 Uiso 1 1 calc R U
C39 C 0.4515(3) -0.06731(17) 0.6201(3) 0.0490(10) Uani 1 1 d . .
H39A H 0.4791 -0.0923 0.5673 0.073 Uiso 1 1 calc R U
H39B H 0.3741 -0.0496 0.5999 0.073 Uiso 1 1 calc R U
H39C H 0.4434 -0.0923 0.6781 0.073 Uiso 1 1 calc R U

loop_
_atom_site_aniso_label
_atom_site_aniso_U_11
_atom_site_aniso_U_22
_atom_site_aniso_U_33
_atom_site_aniso_U_23
_atom_site_aniso_U_13
_atom_site_aniso_U_12
Pb1 0.02029(6) 0.01576(6) 0.02672(7) 0.00066(5) 0.00415(4) -0.00081(5)
N1 0.0203(12) 0.0146(13) 0.0251(14) 0.0013(10) 0.0033(10) 0.0024(10)
N2 0.0204(12) 0.0133(12) 0.0194(13) 0.0004(10) 0.0037(10) 0.0007(10)
N3 0.0258(15) 0.0245(14) 0.0232(15) -0.0006(12) 0.0002(12) -0.0033(12)
C1 0.0247(15) 0.0141(14) 0.0178(16) -0.0002(12) 0.0025(12) 0.0011(12)
C2 0.0211(15) 0.0194(15) 0.0164(16) -0.0009(12) 0.0018(12) -0.0005(12)
C3 0.0268(16) 0.0154(15) 0.0255(17) 0.0039(13) 0.0021(13) 0.0042(13)
C4 0.0373(18) 0.0184(16) 0.0261(18) 0.0025(13) 0.0033(14) -0.0068(14)
C5 0.0236(16) 0.0249(17) 0.0285(18) 0.0028(14) 0.0062(13) -0.0030(13)
C6 0.0230(16) 0.0225(17) 0.0297(19) 0.0015(14) 0.0055(13) 0.0008(13)
C7 0.0190(15) 0.0137(15) 0.0268(18) 0.0035(13) 0.0064(13) 0.0004(12)
C8 0.0185(14) 0.0167(15) 0.0279(18) 0.0024(13) 0.0082(13) -0.0008(12)
C9 0.0216(16) 0.0241(17) 0.0285(18) 0.0062(14) 0.0021(13) 0.0015(13)
C10 0.0271(17) 0.0201(17) 0.037(2) 0.0062(14) 0.0127(15) 0.0083(13)
C11 0.0302(17) 0.0177(16) 0.0296(19) 0.0007(14) 0.0124(14) 0.0043(13)
C12 0.0228(15) 0.0210(16) 0.0240(17) 0.0049(13) 0.0085(13) 0.0010(12)
C13 0.0284(17) 0.0226(17) 0.0265(18) -0.0001(14) 0.0077(14) 0.0016(13)
C14 0.045(2) 0.0282(19) 0.033(2) -0.0052(16) 0.0063(16) -0.0001(16)
C15 0.0385(19) 0.0322(19) 0.0255(19) 0.0029(15) 0.0058(15) 0.0019(16)
C16 0.0285(17) 0.0165(16) 0.0271(18) 0.0002(13) 0.0010(13) 0.0018(12)
C17 0.077(3) 0.026(2) 0.029(2) -0.0080(16) 0.0160(19) -0.0095(18)
C18 0.041(2) 0.033(2) 0.061(3) -0.0166(19) -0.0065(19) -0.0002(17)
C19 0.0210(15) 0.0171(15) 0.0282(18) 0.0062(13) 0.0035(13) -0.0002(12)
C20 0.0258(16) 0.0167(16) 0.0334(19) 0.0074(14) 0.0013(14) -0.0044(13)
C21 0.0355(19) 0.0219(17) 0.046(2) 0.0122(17) -0.0102(16) -0.0018(15)
C22 0.0257(18) 0.0283(19) 0.064(3) 0.0084(19) 0.0035(18) 0.0091(15)
C23 0.038(2) 0.0243(18) 0.051(2) 0.0055(17) 0.0121(18) 0.0090(15)
C24 0.0250(16) 0.0177(16) 0.0356(19) 0.0035(14) 0.0066(14) 0.0015(13)
C25 0.0416(19) 0.0272(19) 0.034(2) -0.0057(16) 0.0086(16) 0.0050(15)
C26 0.056(2) 0.039(2) 0.056(3) -0.018(2) 0.003(2) 0.0064(19)
C27 0.094(3) 0.048(3) 0.035(2) 0.001(2) 0.013(2) -0.009(2)
C28 0.0365(18) 0.0259(18) 0.0263(19) 0.0087(15) -0.0039(15) -0.0039(15)
C29 0.057(2) 0.042(2) 0.026(2) 0.0118(17) -0.0144(17) -0.0050(18)
C30 0.050(2) 0.039(2) 0.028(2) 0.0025(16) 0.0101(17) -0.0110(17)
C31 0.0280(16) 0.0207(16) 0.0213(17) 0.0040(13) -0.0032(13) -0.0008(13)
C32 0.0329(18) 0.0334(19) 0.0251(19) -0.0008(15) -0.0036(14) -0.0012(15)
C33 0.042(2) 0.035(2) 0.0243(19) -0.0022(16) -0.0081(15) 0.0012(17)
C34 0.0358(19) 0.033(2) 0.034(2) 0.0055(16) -0.0090(16) -0.0066(16)
C35 0.0283(17) 0.0310(19) 0.033(2) 0.0107(16) -0.0021(15) -0.0011(15)
C36 0.0288(17) 0.0263(17) 0.0232(18) 0.0066(14) -0.0025(14) -0.0009(14)
C37 0.0290(17) 0.0278(17) 0.032(2) 0.0066(15) 0.0041(14) 0.0032(14)
C38 0.045(2) 0.057(3) 0.034(2) -0.0223(19) 0.0050(17) -0.0044(19)
C39 0.049(2) 0.040(2) 0.056(3) 0.001(2) -0.006(2) -0.0144(19)

loop_
_atom_type_symbol
_atom_type_description
_atom_type_scat_dispersion_real
_atom_type_scat_dispersion_imag
_atom_type_scat_source
C C 0.0033 0.0016 'International Tables Vol C Tables 4.2.6.8 and 6.1.1.4'
H H 0.0000 0.0000 'International Tables Vol C Tables 4.2.6.8 and 6.1.1.4'
N N 0.0061 0.0033 'International Tables Vol C Tables 4.2.6.8 and 6.1.1.4'
Pb Pb -3.3944 10.1111 'International Tables Vol C Tables 4.2.6.8 and 6.1.1.4'

loop_
_geom_angle_atom_site_label_1
_geom_angle_atom_site_label_2
_geom_angle_atom_site_label_3
_geom_angle
N2 Pb1 N1 75.06(8)
C1 N1 C7 120.2(2)
C1 N1 Pb1 115.05(17)
C7 N1 Pb1 124.60(18)
C2 N2 C19 122.2(2)
C2 N2 Pb1 116.32(18)
C19 N2 Pb1 121.40(17)
C31 N3 C28 120.5(2)
N1 C1 C6 124.7(3)
N1 C1 C2 116.7(2)
C6 C1 C2 118.6(3)
N2 C2 C3 124.3(3)
N2 C2 C1 116.8(3)
C3 C2 C1 118.8(3)
C4 C3 C2 121.3(3)
C3 C4 C5 119.9(3)
C6 C5 C4 120.1(3)
C5 C6 C1 121.3(3)
C8 C7 C12 120.7(3)
C8 C7 N1 120.1(3)
C12 C7 N1 119.3(3)
C9 C8 C7 118.1(3)
C9 C8 C16 120.0(3)
C7 C8 C16 121.7(3)
C10 C9 C8 121.5(3)
C11 C10 C9 119.9(3)
C10 C11 C12 121.6(3)
C11 C12 C7 118.2(3)
C11 C12 C13 120.0(3)
C7 C12 C13 121.7(3)
C12 C13 C15 110.1(2)
C12 C13 C14 114.1(3)
C15 C13 C14 111.0(3)
C8 C16 C17 109.2(2)
C8 C16 C18 112.9(3)
C17 C16 C18 110.1(3)
C20 C19 C24 121.5(3)
C20 C19 N2 119.5(3)
C24 C19 N2 118.9(3)
C21 C20 C19 116.8(3)
C21 C20 C28 119.8(3)
C19 C20 C28 123.4(3)
C22 C21 C20 121.5(3)
C23 C22 C21 121.0(3)
C22 C23 C24 120.5(3)
C23 C24 C19 118.7(3)
C23 C24 C25 120.6(3)
C19 C24 C25 120.6(3)
C24 C25 C26 114.0(3)
C24 C25 C27 109.4(3)
C26 C25 C27 109.7(3)
C29 C28 N3 109.2(3)
C29 C28 C30 107.0(3)
N3 C28 C30 106.6(3)
C29 C28 C20 112.5(3)
N3 C28 C20 110.8(2)
C30 C28 C20 110.5(3)
C32 C31 C36 119.5(3)
C32 C31 N3 119.1(3)
C36 C31 N3 121.2(3)
C31 C32 C33 119.4(3)
C31 C32 C38 121.7(3)
C33 C32 C38 118.9(3)
C34 C33 C32 121.5(3)
C33 C34 C35 118.0(3)
C33 C34 C39 120.7(3)
C35 C34 C39 121.3(3)
C36 C35 C34 122.8(3)
C35 C36 C31 118.7(3)
C35 C36 C37 118.7(3)
C31 C36 C37 122.6(3)

loop_
_geom_bond_atom_site_label_1
_geom_bond_atom_site_label_2
_geom_bond_distance
Pb1 N2 2.178(2)
Pb1 N1 2.207(2)
N1 C1 1.389(3)
N1 C7 1.428(3)
N2 C2 1.379(3)
N2 C19 1.429(3)
N3 C31 1.448(4)
N3 C28 1.532(4)
C1 C6 1.404(4)
C1 C2 1.425(4)
C2 C3 1.403(4)
C3 C4 1.386(4)
C4 C5 1.388(4)
C5 C6 1.384(4)
C7 C8 1.404(4)
C7 C12 1.420(4)
C8 C9 1.399(4)
C8 C16 1.522(4)
C9 C10 1.381(4)
C10 C11 1.371(4)
C11 C12 1.393(4)
C12 C13 1.517(4)
C13 C15 1.529(4)
C13 C14 1.530(4)
C16 C17 1.533(5)
C16 C18 1.534(4)
C19 C20 1.409(4)
C19 C24 1.409(4)
C20 C21 1.405(4)
C20 C28 1.541(4)
C21 C22 1.379(5)
C22 C23 1.361(5)
C23 C24 1.394(4)
C24 C25 1.518(4)
C25 C26 1.518(4)
C25 C27 1.531(5)
C28 C29 1.531(4)
C28 C30 1.538(4)
C31 C32 1.400(4)
C31 C36 1.405(4)
C32 C33 1.403(4)
C32 C38 1.508(5)
C33 C34 1.375(5)
C34 C35 1.386(5)
C34 C39 1.511(5)
C35 C36 1.382(4)
C36 C37 1.508(4)
